data_2226501
loop_
_publ_author_name
'Zukerman-Schpector, Julio'
'De Simone, Carlos A.'
'Olivato, Paulo R.'
'Cerqueira, Jr, Carlos R.'
'Santos, Jean M. M.'
'Tiekink, Edward R. T.'

_publ_section_title
;
 3,3-Bis[(4-chlorophenyl)sulfanyl]-1-methylpiperidin-2-one
;
_journal_coeditor_code HB5512
_journal_issue 7
_journal_name_full 'Acta Crystallographica Section E'
_journal_page_first o1863
_journal_paper_doi 10.1107/S1600536810024347
_journal_volume 66
_journal_year 2010
_chemical_formula_iupac 'C18 H17 Cl2 N O S2'
_chemical_formula_moiety 'C18 H17 Cl2 N O S2'
_chemical_formula_sum 'C18 H17 Cl2 N O S2'
_chemical_formula_weight 398.37
_chemical_name_systematic
;
3,3-Bis[(4-chlorophenyl)sulfanyl]-1-methylpiperidin-2-one
;
_space_group_IT_number 14
_symmetry_cell_setting monoclinic
_symmetry_space_group_name_Hall '-P 2yn'
_symmetry_space_group_name_H-M 'P 1 21/n 1'
_atom_sites_solution_hydrogens geom
_atom_sites_solution_primary direct
_atom_sites_solution_secondary difmap
_audit_creation_method SHELXL-97
_cell_angle_alpha 90.00
_cell_angle_beta 94.0767(12)
_cell_angle_gamma 90.00
_cell_formula_units_Z 4
_cell_length_a 8.0313(2)
_cell_length_b 9.7460(2)
_cell_length_c 24.2623(7)
_cell_measurement_reflns_used 10679
_cell_measurement_temperature 290(2)
_cell_measurement_theta_max 27.5
_cell_measurement_theta_min 2.9
_cell_volume 1894.28(8)
_computing_cell_refinement 'SCALEPACK (Otwinowski & Minor, 1997)'
_computing_data_collection 'COLLECT (Nonius, 1999)'
_computing_data_reduction 'DENZO (Otwinowski & Minor, 1997) and SCALEPACK (Otwinowski & Minor, 1997)'
_computing_molecular_graphics 'ORTEP-3 (Farrugia, 1997) and DIAMOND (Brandenburg, 2006)'
_computing_publication_material 'WinGX (Farrugia, 1999)'
_computing_structure_refinement 'SHELXL97 (Sheldrick, 2008)'
_computing_structure_solution 'SIR97 (Altomare <i>et al.</i>, 1999)'
_diffrn_ambient_temperature 290(2)
_diffrn_measured_fraction_theta_full 0.985
_diffrn_measured_fraction_theta_max 0.985
_diffrn_measurement_device_type 'Nonius KappaCCD'
_diffrn_measurement_method 'CCD rotation images'
_diffrn_radiation_monochromator graphite
_diffrn_radiation_source 'sealed tube'
_diffrn_radiation_type MoK\a
_diffrn_radiation_wavelength 0.71073
_diffrn_reflns_av_R_equivalents 0.049
_diffrn_reflns_av_sigmaI/netI 0.031
_diffrn_reflns_limit_h_max 8
_diffrn_reflns_limit_h_min -9
_diffrn_reflns_limit_k_max 11
_diffrn_reflns_limit_k_min -11
_diffrn_reflns_limit_l_max 26
_diffrn_reflns_limit_l_min -28
_diffrn_reflns_number 12888
_diffrn_reflns_theta_full 25.00
_diffrn_reflns_theta_max 25.0
_diffrn_reflns_theta_min 3.3
_diffrn_standards_decay_% <1
_diffrn_standards_number 0
_exptl_absorpt_coefficient_mu 0.568
_exptl_absorpt_correction_T_max 0.85
_exptl_absorpt_correction_T_min 0.82
_exptl_absorpt_correction_type multi-scan
_exptl_absorpt_process_details '(SADABS; Sheldrick, 1996)'
_exptl_crystal_colour colourless
_exptl_crystal_density_diffrn 1.397
_exptl_crystal_density_method 'not measured'
_exptl_crystal_description irregular
_exptl_crystal_F_000 824
_exptl_crystal_size_max 0.33
_exptl_crystal_size_mid 0.30
_exptl_crystal_size_min 0.29
_refine_diff_density_max 0.369
_refine_diff_density_min -0.380
_refine_ls_extinction_method none
_refine_ls_goodness_of_fit_ref 1.053
_refine_ls_hydrogen_treatment constr
_refine_ls_matrix_type full
_refine_ls_number_parameters 218
_refine_ls_number_reflns 3288
_refine_ls_number_restraints 0
_refine_ls_restrained_S_all 1.053
_refine_ls_R_factor_all 0.0522
_refine_ls_R_factor_gt 0.0433
_refine_ls_shift/su_max 0.000
_refine_ls_shift/su_max_lt 0.000
_refine_ls_shift/su_mean 0.000
_refine_ls_structure_factor_coef Fsqd
_refine_ls_weighting_details 'calc w=1/[\s^2^(Fo^2^)+(0.0558P)^2^+0.7580P] where P=(Fo^2^+2Fc^2^)/3'
_refine_ls_weighting_scheme calc
_refine_ls_wR_factor_gt 0.1122
_refine_ls_wR_factor_ref 0.1211
_reflns_number_gt 2778
_reflns_number_total 3288
_reflns_threshold_expression I>2\s(I)
_cod_data_source_file hb5512.cif
_cod_data_source_block I
_cod_original_sg_symbol_H-M 'P 21/n'
_cod_database_code 2226501
_cod_database_fobs_code 2226501

loop_
_symmetry_equiv_pos_as_xyz
'x, y, z'
'-x+1/2, y+1/2, -z+1/2'
'-x, -y, -z'
'x-1/2, -y-1/2, z-1/2'

loop_
_atom_site_type_symbol
_atom_site_label
_atom_site_fract_x
_atom_site_fract_y
_atom_site_fract_z
_atom_site_U_iso_or_equiv
_atom_site_adp_type
_atom_site_calc_flag
_atom_site_refinement_flags
_atom_site_occupancy
_atom_site_disorder_assembly
_atom_site_disorder_group
C C2 0.3322(3) 0.3195(2) 0.66893(9) 0.0514(5) Uani d . 1 . .
C C3 0.4451(2) 0.2265(2) 0.70636(9) 0.0490(5) Uani d . 1 . .
C C4 0.3506(3) 0.1218(2) 0.73838(9) 0.0527(5) Uani d . 1 . .
H H4A 0.3189 0.0448 0.7145 0.063 Uiso calc R 1 . .
H H4B 0.4223 0.0876 0.7692 0.063 Uiso calc R 1 . .
C C5 0.1959(3) 0.1856(3) 0.75971(10) 0.0629(6) Uani d . 1 . .
H H5A 0.1407 0.1199 0.7823 0.075 Uiso calc R 1 . .
H H5B 0.2264 0.2650 0.7823 0.075 Uiso calc R 1 . .
C C6 0.0808(3) 0.2277(3) 0.71127(11) 0.0697(7) Uani d . 1 . .
H H6A 0.0309 0.1464 0.6940 0.084 Uiso calc R 1 . .
H H6B -0.0085 0.2835 0.7243 0.084 Uiso calc R 1 . .
C C7 0.6208(2) 0.2649(2) 0.81264(9) 0.0520(5) Uani d . 1 . .
C C8 0.7382(3) 0.1601(2) 0.81591(10) 0.0557(5) Uani d . 1 . .
H H8 0.7841 0.1296 0.7840 0.067 Uiso calc R 1 . .
C C9 0.7876(3) 0.1008(2) 0.86615(11) 0.0632(6) Uani d . 1 . .
H H9 0.8659 0.0303 0.8681 0.076 Uiso calc R 1 . .
C C10 0.7204(3) 0.1464(3) 0.91293(11) 0.0678(7) Uani d . 1 . .
C C11 0.6026(3) 0.2500(3) 0.91080(11) 0.0756(7) Uani d . 1 . .
H H11 0.5572 0.2800 0.9429 0.091 Uiso calc R 1 . .
C C12 0.5534(3) 0.3082(3) 0.86065(10) 0.0673(7) Uani d . 1 . .
H H12 0.4737 0.3776 0.8589 0.081 Uiso calc R 1 . .
C C13 0.4783(3) 0.0506(2) 0.61552(9) 0.0572(5) Uani d . 1 . .
C C14 0.4608(3) -0.0901(3) 0.61981(11) 0.0687(6) Uani d . 1 . .
H H14 0.5093 -0.1360 0.6505 0.082 Uiso calc R 1 . .
C C15 0.3712(4) -0.1629(3) 0.57846(13) 0.0814(8) Uani d . 1 . .
H H15 0.3600 -0.2576 0.5811 0.098 Uiso calc R 1 . .
C C16 0.2998(3) -0.0938(4) 0.53379(12) 0.0798(8) Uani d . 1 . .
C C17 0.3157(4) 0.0450(4) 0.52858(12) 0.0869(9) Uani d . 1 . .
H H17 0.2660 0.0900 0.4979 0.104 Uiso calc R 1 . .
C C18 0.4061(4) 0.1180(3) 0.56924(11) 0.0744(7) Uani d . 1 . .
H H18 0.4188 0.2123 0.5657 0.089 Uiso calc R 1 . .
C C19 0.0614(4) 0.3812(3) 0.62912(13) 0.0835(8) Uani d . 1 . .
H H19A 0.0725 0.4778 0.6362 0.125 Uiso calc R 1 . .
H H19B -0.0530 0.3545 0.6314 0.125 Uiso calc R 1 . .
H H19C 0.0954 0.3612 0.5928 0.125 Uiso calc R 1 . .
O O1 0.3934(2) 0.40242(17) 0.63843(7) 0.0719(5) Uani d . 1 . .
Cl Cl1 0.78388(14) 0.07472(10) 0.97627(4) 0.1129(3) Uani d . 1 . .
Cl Cl2 0.19021(13) -0.18374(14) 0.48074(4) 0.1289(4) Uani d . 1 . .
S S1 0.56494(8) 0.35278(6) 0.75025(3) 0.0615(2) Uani d . 1 . .
S S2 0.60276(7) 0.14457(7) 0.66590(3) 0.0638(2) Uani d . 1 . .
N N1 0.1666(2) 0.3052(2) 0.67012(8) 0.0589(5) Uani d . 1 . .

loop_
_atom_site_aniso_label
_atom_site_aniso_U_11
_atom_site_aniso_U_22
_atom_site_aniso_U_33
_atom_site_aniso_U_12
_atom_site_aniso_U_13
_atom_site_aniso_U_23
C2 0.0504(12) 0.0463(11) 0.0566(12) -0.0034(9) -0.0033(9) -0.0035(9)
C3 0.0412(11) 0.0466(11) 0.0588(12) -0.0035(8) -0.0002(9) -0.0038(9)
C4 0.0553(12) 0.0434(11) 0.0585(13) -0.0066(9) -0.0020(10) -0.0008(9)
C5 0.0609(14) 0.0606(13) 0.0688(15) -0.0116(11) 0.0150(11) -0.0024(11)
C6 0.0474(13) 0.0693(15) 0.0928(19) -0.0050(11) 0.0079(12) -0.0031(13)
C7 0.0425(11) 0.0500(11) 0.0621(12) -0.0023(9) -0.0056(9) -0.0108(10)
C8 0.0446(11) 0.0576(12) 0.0646(14) 0.0018(9) 0.0013(10) -0.0100(10)
C9 0.0493(12) 0.0538(13) 0.0846(17) 0.0044(10) -0.0083(11) -0.0089(12)
C10 0.0654(15) 0.0707(15) 0.0645(15) -0.0047(12) -0.0161(12) -0.0043(12)
C11 0.0682(16) 0.0962(19) 0.0615(15) 0.0109(14) -0.0027(12) -0.0207(14)
C12 0.0574(14) 0.0725(15) 0.0699(16) 0.0178(12) -0.0097(11) -0.0204(12)
C13 0.0451(11) 0.0698(14) 0.0566(13) 0.0102(10) 0.0043(9) -0.0087(10)
C14 0.0633(15) 0.0689(16) 0.0735(16) 0.0100(12) 0.0019(12) -0.0054(12)
C15 0.0790(19) 0.0766(17) 0.090(2) -0.0058(14) 0.0131(15) -0.0209(15)
C16 0.0612(16) 0.109(2) 0.0690(17) -0.0075(15) 0.0079(13) -0.0283(16)
C17 0.086(2) 0.112(2) 0.0606(16) 0.0151(17) -0.0100(14) -0.0096(16)
C18 0.0828(18) 0.0781(17) 0.0609(15) 0.0126(14) -0.0043(13) -0.0028(12)
C19 0.0666(17) 0.0893(19) 0.0905(19) 0.0192(14) -0.0237(14) -0.0028(15)
O1 0.0693(11) 0.0663(10) 0.0790(11) -0.0096(8) -0.0020(9) 0.0199(9)
Cl1 0.1408(8) 0.1145(7) 0.0781(5) 0.0100(6) -0.0305(5) 0.0123(5)
Cl2 0.1044(7) 0.1885(11) 0.0944(6) -0.0460(7) 0.0104(5) -0.0639(7)
S1 0.0640(4) 0.0479(3) 0.0702(4) -0.0118(2) -0.0113(3) -0.0013(2)
S2 0.0407(3) 0.0814(4) 0.0688(4) 0.0036(3) -0.0002(3) -0.0123(3)
N1 0.0470(10) 0.0599(11) 0.0686(12) 0.0035(8) -0.0055(8) -0.0025(9)

loop_
_atom_type_symbol
_atom_type_description
_atom_type_scat_dispersion_real
_atom_type_scat_dispersion_imag
_atom_type_scat_source
C C 0.0033 0.0016 'International Tables Vol C Tables 4.2.6.8 and 6.1.1.4'
H H 0.0000 0.0000 'International Tables Vol C Tables 4.2.6.8 and 6.1.1.4'
O O 0.0106 0.0060 'International Tables Vol C Tables 4.2.6.8 and 6.1.1.4'
Cl Cl 0.1484 0.1585 'International Tables Vol C Tables 4.2.6.8 and 6.1.1.4'
S S 0.1246 0.1234 'International Tables Vol C Tables 4.2.6.8 and 6.1.1.4'
N N 0.0061 0.0033 'International Tables Vol C Tables 4.2.6.8 and 6.1.1.4'

loop_
_geom_angle_atom_site_label_1
_geom_angle_atom_site_label_2
_geom_angle_atom_site_label_3
_geom_angle_site_symmetry_1
_geom_angle_site_symmetry_3
_geom_angle
_geom_angle_publ_flag
O1 C2 N1 . . 121.6(2) ?
O1 C2 C3 . . 120.21(19) ?
N1 C2 C3 . . 118.18(19) ?
C4 C3 C2 . . 113.84(17) ?
C4 C3 S2 . . 111.66(14) ?
C2 C3 S2 . . 109.95(14) ?
C4 C3 S1 . . 114.26(15) ?
C2 C3 S1 . . 102.08(13) ?
S2 C3 S1 . . 104.26(10) ?
C5 C4 C3 . . 110.55(17) ?
C5 C4 H4A . . 109.5 ?
C3 C4 H4A . . 109.5 ?
C5 C4 H4B . . 109.5 ?
C3 C4 H4B . . 109.5 ?
H4A C4 H4B . . 108.1 ?
C6 C5 C4 . . 108.67(19) ?
C6 C5 H5A . . 110.0 ?
C4 C5 H5A . . 110.0 ?
C6 C5 H5B . . 110.0 ?
C4 C5 H5B . . 110.0 ?
H5A C5 H5B . . 108.3 ?
N1 C6 C5 . . 112.44(19) ?
N1 C6 H6A . . 109.1 ?
C5 C6 H6A . . 109.1 ?
N1 C6 H6B . . 109.1 ?
C5 C6 H6B . . 109.1 ?
H6A C6 H6B . . 107.8 ?
C12 C7 C8 . . 118.7(2) ?
C12 C7 S1 . . 118.79(17) ?
C8 C7 S1 . . 122.34(17) ?
C9 C8 C7 . . 120.6(2) ?
C9 C8 H8 . . 119.7 ?
C7 C8 H8 . . 119.7 ?
C10 C9 C8 . . 119.5(2) ?
C10 C9 H9 . . 120.3 ?
C8 C9 H9 . . 120.3 ?
C9 C10 C11 . . 121.1(2) ?
C9 C10 Cl1 . . 119.9(2) ?
C11 C10 Cl1 . . 119.0(2) ?
C12 C11 C10 . . 119.2(2) ?
C12 C11 H11 . . 120.4 ?
C10 C11 H11 . . 120.4 ?
C11 C12 C7 . . 120.9(2) ?
C11 C12 H12 . . 119.5 ?
C7 C12 H12 . . 119.5 ?
C14 C13 C18 . . 119.3(2) ?
C14 C13 S2 . . 120.93(19) ?
C18 C13 S2 . . 119.6(2) ?
C13 C14 C15 . . 120.2(3) ?
C13 C14 H14 . . 119.9 ?
C15 C14 H14 . . 119.9 ?
C16 C15 C14 . . 119.2(3) ?
C16 C15 H15 . . 120.4 ?
C14 C15 H15 . . 120.4 ?
C17 C16 C15 . . 121.6(3) ?
C17 C16 Cl2 . . 118.4(3) ?
C15 C16 Cl2 . . 119.9(3) ?
C16 C17 C18 . . 119.5(3) ?
C16 C17 H17 . . 120.2 ?
C18 C17 H17 . . 120.2 ?
C17 C18 C13 . . 120.1(3) ?
C17 C18 H18 . . 119.9 ?
C13 C18 H18 . . 119.9 ?
N1 C19 H19A . . 109.5 ?
N1 C19 H19B . . 109.5 ?
H19A C19 H19B . . 109.5 ?
N1 C19 H19C . . 109.5 ?
H19A C19 H19C . . 109.5 ?
H19B C19 H19C . . 109.5 ?
C7 S1 C3 . . 105.06(10) ?
C13 S2 C3 . . 102.48(9) ?
C2 N1 C19 . . 117.4(2) ?
C2 N1 C6 . . 125.80(19) ?
C19 N1 C6 . . 116.7(2) ?

loop_
_geom_bond_atom_site_label_1
_geom_bond_atom_site_label_2
_geom_bond_site_symmetry_2
_geom_bond_distance
_geom_bond_publ_flag
C2 O1 . 1.222(3) ?
C2 N1 . 1.340(3) ?
C2 C3 . 1.533(3) ?
C3 C4 . 1.518(3) ?
C3 S2 . 1.839(2) ?
C3 S1 . 1.851(2) ?
C4 C5 . 1.513(3) ?
C4 H4A . 0.9700 ?
C4 H4B . 0.9700 ?
C5 C6 . 1.500(3) ?
C5 H5A . 0.9700 ?
C5 H5B . 0.9700 ?
C6 N1 . 1.463(3) ?
C6 H6A . 0.9700 ?
C6 H6B . 0.9700 ?
C7 C12 . 1.385(3) ?
C7 C8 . 1.388(3) ?
C7 S1 . 1.769(2) ?
C8 C9 . 1.381(3) ?
C8 H8 . 0.9300 ?
C9 C10 . 1.365(4) ?
C9 H9 . 0.9300 ?
C10 C11 . 1.382(4) ?
C10 Cl1 . 1.731(3) ?
C11 C12 . 1.375(4) ?
C11 H11 . 0.9300 ?
C12 H12 . 0.9300 ?
C13 C14 . 1.383(4) ?
C13 C18 . 1.391(3) ?
C13 S2 . 1.777(2) ?
C14 C15 . 1.388(4) ?
C14 H14 . 0.9300 ?
C15 C16 . 1.367(4) ?
C15 H15 . 0.9300 ?
C16 C17 . 1.366(4) ?
C16 Cl2 . 1.743(3) ?
C17 C18 . 1.380(4) ?
C17 H17 . 0.9300 ?
C18 H18 . 0.9300 ?
C19 N1 . 1.460(3) ?
C19 H19A . 0.9600 ?
C19 H19B . 0.9600 ?
C19 H19C . 0.9600 ?

loop_
_geom_hbond_atom_site_label_D
_geom_hbond_atom_site_label_H
_geom_hbond_atom_site_label_A
_geom_hbond_site_symmetry_A
_geom_hbond_distance_DH
_geom_hbond_distance_HA
_geom_hbond_distance_DA
_geom_hbond_angle_DHA
C9 H9 O1 2_646 0.93 2.32 3.218(3) 164
C11 H11 Cl2 2_556 0.93 2.83 3.708(3) 157
C19 H19a Cg1 2_546 0.96 2.95 3.676(3) 133

loop_
_geom_torsion_atom_site_label_1
_geom_torsion_atom_site_label_2
_geom_torsion_atom_site_label_3
_geom_torsion_atom_site_label_4
_geom_torsion_site_symmetry_1
_geom_torsion_site_symmetry_2
_geom_torsion_site_symmetry_3
_geom_torsion_site_symmetry_4
_geom_torsion
_geom_torsion_publ_flag
O1 C2 C3 C4 . . . . -175.5(2) ?
N1 C2 C3 C4 . . . . 3.4(3) ?
O1 C2 C3 S2 . . . . -49.4(2) ?
N1 C2 C3 S2 . . . . 129.55(18) ?
O1 C2 C3 S1 . . . . 60.9(2) ?
N1 C2 C3 S1 . . . . -120.22(18) ?
C2 C3 C4 C5 . . . . -40.9(2) ?
S2 C3 C4 C5 . . . . -166.11(15) ?
S1 C3 C4 C5 . . . . 75.9(2) ?
C3 C4 C5 C6 . . . . 63.6(2) ?
C4 C5 C6 N1 . . . . -48.4(3) ?
C12 C7 C8 C9 . . . . -0.4(3) ?
S1 C7 C8 C9 . . . . 175.18(17) ?
C7 C8 C9 C10 . . . . -0.3(3) ?
C8 C9 C10 C11 . . . . 0.6(4) ?
C8 C9 C10 Cl1 . . . . -178.95(18) ?
C9 C10 C11 C12 . . . . -0.3(4) ?
Cl1 C10 C11 C12 . . . . 179.3(2) ?
C10 C11 C12 C7 . . . . -0.3(4) ?
C8 C7 C12 C11 . . . . 0.7(4) ?
S1 C7 C12 C11 . . . . -175.0(2) ?
C18 C13 C14 C15 . . . . -0.4(4) ?
S2 C13 C14 C15 . . . . -176.2(2) ?
C13 C14 C15 C16 . . . . -0.5(4) ?
C14 C15 C16 C17 . . . . 0.6(4) ?
C14 C15 C16 Cl2 . . . . 178.7(2) ?
C15 C16 C17 C18 . . . . 0.0(5) ?
Cl2 C16 C17 C18 . . . . -178.1(2) ?
C16 C17 C18 C13 . . . . -0.9(4) ?
C14 C13 C18 C17 . . . . 1.1(4) ?
S2 C13 C18 C17 . . . . 177.0(2) ?
C12 C7 S1 C3 . . . . -113.91(19) ?
C8 C7 S1 C3 . . . . 70.55(19) ?
C4 C3 S1 C7 . . . . 29.71(18) ?
C2 C3 S1 C7 . . . . 153.07(14) ?
S2 C3 S1 C7 . . . . -92.45(12) ?
C14 C13 S2 C3 . . . . -104.0(2) ?
C18 C13 S2 C3 . . . . 80.2(2) ?
C4 C3 S2 C13 . . . . 67.21(17) ?
C2 C3 S2 C13 . . . . -60.15(16) ?
S1 C3 S2 C13 . . . . -168.93(11) ?
O1 C2 N1 C19 . . . . 6.9(3) ?
C3 C2 N1 C19 . . . . -172.0(2) ?
O1 C2 N1 C6 . . . . -168.6(2) ?
C3 C2 N1 C6 . . . . 12.5(3) ?
C5 C6 N1 C2 . . . . 11.0(3) ?
C5 C6 N1 C19 . . . . -164.5(2) ?

loop_
_cod_related_entry_id
_cod_related_entry_database
_cod_related_entry_code
1 ChemSpider 24745401
